data_1563066
loop_
_publ_author_name
'Unruh, Daniel K.'
'Baranay, Michelle'
'Pressprich, Laura'
'Stoffer, Megan'
'Burns, Peter C.'

_publ_section_title
;
 Synthesis and characterization of uranyl chromate sheet compounds
 containing edge-sharing dimers of uranyl pentagonal bipyramids
;
_journal_name_full 'Journal of Solid State Chemistry'
_journal_page_first 158
_journal_page_last 164
_journal_paper_doi 10.1016/j.jssc.2011.11.033
_journal_volume 186
_journal_year 2012
_chemical_formula_sum 'Cr2 O17 Rb2 U2'
_chemical_formula_weight 1023.00
_space_group_IT_number 14
_space_group_name_Hall '-P 2ybc'
_space_group_name_H-M_alt 'P 1 21/c 1'
_symmetry_cell_setting monoclinic
_symmetry_space_group_name_H-M 'P 1 21/c 1'
_atom_sites_solution_hydrogens none
_atom_sites_solution_primary direct
_atom_sites_solution_secondary difmap
_audit_creation_method SHELXL-97
_cell_angle_alpha 90.00
_cell_angle_beta 103.486(2)
_cell_angle_gamma 90.00
_cell_formula_units_Z 4
_cell_length_a 13.600(2)
_cell_length_b 9.4926(14)
_cell_length_c 13.243(2)
_cell_measurement_reflns_used 1842
_cell_measurement_temperature 296(2)
_cell_measurement_theta_max 22.51
_cell_measurement_theta_min 2.67
_cell_volume 1662.5(4)
_computing_cell_refinement 'Bruker SAINT'
_computing_data_collection 'Bruker APEX2'
_computing_data_reduction 'Bruker SAINT'
_computing_molecular_graphics 'CrystalMaker v8.2.3'
_computing_structure_refinement 'SHELXL-97 (Sheldrick, 2008)'
_computing_structure_solution 'SHELXS-97 (Sheldrick, 2008)'
_diffrn_ambient_temperature 296(2)
_diffrn_measured_fraction_theta_full 0.993
_diffrn_measured_fraction_theta_max 0.993
_diffrn_measurement_device_type 'CCD area detector'
_diffrn_measurement_method 'phi and omega scans'
_diffrn_radiation_monochromator graphite
_diffrn_radiation_source 'fine-focus sealed tube'
_diffrn_radiation_type MoK\a
_diffrn_radiation_wavelength 0.71073
_diffrn_reflns_av_R_equivalents 0.0812
_diffrn_reflns_av_sigmaI/netI 0.0566
_diffrn_reflns_limit_h_max 16
_diffrn_reflns_limit_h_min -16
_diffrn_reflns_limit_k_max 11
_diffrn_reflns_limit_k_min -11
_diffrn_reflns_limit_l_max 16
_diffrn_reflns_limit_l_min -16
_diffrn_reflns_number 17992
_diffrn_reflns_theta_full 25.57
_diffrn_reflns_theta_max 25.57
_diffrn_reflns_theta_min 1.54
_exptl_absorpt_coefficient_mu 26.590
_exptl_absorpt_correction_T_max 0.588
_exptl_absorpt_correction_T_min 0.243
_exptl_absorpt_correction_type multi-scan
_exptl_absorpt_process_details SADABS
_exptl_crystal_colour yellow
_exptl_crystal_density_diffrn 4.087
_exptl_crystal_density_method 'not measured'
_exptl_crystal_description blade
_exptl_crystal_F_000 1768
_exptl_crystal_size_max 0.11
_exptl_crystal_size_mid 0.10
_exptl_crystal_size_min 0.03
_refine_diff_density_max 1.633
_refine_diff_density_min -1.409
_refine_diff_density_rms 0.308
_refine_ls_extinction_method none
_refine_ls_goodness_of_fit_ref 1.072
_refine_ls_hydrogen_treatment none
_refine_ls_matrix_type full
_refine_ls_number_parameters 123
_refine_ls_number_reflns 3097
_refine_ls_number_restraints 0
_refine_ls_restrained_S_all 1.072
_refine_ls_R_factor_all 0.0594
_refine_ls_R_factor_gt 0.0357
_refine_ls_shift/su_max 0.001
_refine_ls_shift/su_mean 0.000
_refine_ls_structure_factor_coef Fsqd
_refine_ls_weighting_details 'calc w=1/[\s^2^(Fo^2^)+(0.0292P)^2^+0.0000P] where P=(Fo^2^+2Fc^2^)/3'
_refine_ls_weighting_scheme calc
_refine_ls_wR_factor_gt 0.0718
_refine_ls_wR_factor_ref 0.0803
_reflns_number_gt 2268
_reflns_number_total 3097
_reflns_threshold_expression >2sigma(I)
_cod_data_source_file JSSC-2012-186-158.cif
_cod_data_source_block p21c-3
_cod_depositor_comments
;
The following automatic conversions were performed:

data item '_symmetry_cell_setting' value 'Monoclinic' was changed to
'monoclinic' in accordance with the built-in table derived from the
CIF Core dictionary named 'cif_core.dic' version 2.4.5 last updated
on 2014-11-21.

Automatic conversion script
Id: cif_fix_values 8369 2020-08-20 11:38:08Z andrius 
;
_cod_original_sg_symbol_H-M P2(1)/c
_cod_database_code 1563066

loop_
_symmetry_equiv_pos_as_xyz
'x, y, z'
'-x, y+1/2, -z+1/2'
'-x, -y, -z'
'x, -y-1/2, z-1/2'

loop_
_atom_site_label
_atom_site_type_symbol
_atom_site_fract_x
_atom_site_fract_y
_atom_site_fract_z
_atom_site_U_iso_or_equiv
_atom_site_adp_type
_atom_site_occupancy
_atom_site_symmetry_multiplicity
_atom_site_calc_flag
_atom_site_refinement_flags
_atom_site_disorder_assembly
_atom_site_disorder_group
U1 U 0.75153(3) 0.17606(4) 0.93510(3) 0.01442(13) Uani 1 1 d . . .
U2 U 0.75128(3) -0.18124(4) 0.79614(3) 0.01464(13) Uani 1 1 d . . .
Rb1 Rb 0.92505(10) -0.15041(14) 1.08961(10) 0.0318(3) Uani 1 1 d . . .
Rb2 Rb 0.52088(10) 0.11414(15) 0.67606(10) 0.0356(3) Uani 1 1 d . . .
Cr1 Cr 0.72616(15) 0.54979(18) 1.02158(14) 0.0166(4) Uani 1 1 d . . .
Cr2 Cr 0.72194(16) -0.56059(18) 0.71224(14) 0.0199(5) Uani 1 1 d . . .
O1 O 0.6211(6) 0.2065(8) 0.8951(6) 0.024(2) Uiso 1 1 d . . .
O2 O 0.6189(6) -0.1889(8) 0.7428(6) 0.0222(19) Uiso 1 1 d . . .
O3 O 0.8834(6) -0.1722(8) 0.8499(6) 0.028(2) Uiso 1 1 d . . .
O4 O 0.7265(6) -0.0648(7) 0.9452(6) 0.0183(18) Uiso 1 1 d . . .
O5 O 0.7728(6) -0.4034(8) 0.7178(6) 0.0198(19) Uiso 1 1 d . . .
O6 O 0.7800(6) 0.6387(8) 1.1284(6) 0.0208(19) Uiso 1 1 d . . .
O7 O 0.7827(6) 0.3962(8) 1.0215(6) 0.0215(19) Uiso 1 1 d . . .
O8 O 0.8836(6) 0.1428(8) 0.9767(6) 0.027(2) Uiso 1 1 d . . .
O9 O 0.7476(6) 0.0633(8) 0.7765(6) 0.022(2) Uiso 1 1 d . . .
O10 O 0.7818(6) -0.6554(8) 0.8151(6) 0.026(2) Uiso 1 1 d . . .
O11 O 0.7322(6) 0.6395(9) 0.9169(6) 0.030(2) Uiso 1 1 d . . .
O12 O 0.7360(7) -0.6410(9) 0.6050(7) 0.039(2) Uiso 1 1 d . . .
O13 O 0.6091(7) 0.5227(9) 1.0195(7) 0.035(2) Uiso 1 1 d . . .
O14 O 0.6049(7) -0.5503(9) 0.7107(7) 0.041(2) Uiso 1 1 d . . .
O15 O 0.5429(8) -0.1540(10) 0.9910(8) 0.054(3) Uiso 1 1 d . . .
O16 O 1.0618(9) -0.1559(11) 1.2948(8) 0.064(3) Uiso 1 1 d . . .
O17 O 0.9846(9) -0.5612(12) 0.9015(9) 0.070(4) Uiso 1 1 d . . .

loop_
_atom_site_aniso_label
_atom_site_aniso_U_11
_atom_site_aniso_U_22
_atom_site_aniso_U_33
_atom_site_aniso_U_23
_atom_site_aniso_U_13
_atom_site_aniso_U_12
U1 0.0206(3) 0.0112(2) 0.0116(2) -0.00048(18) 0.00388(19) -0.00014(19)
U2 0.0214(3) 0.0110(2) 0.0122(2) -0.00021(18) 0.00522(19) 0.00054(19)
Rb1 0.0263(8) 0.0412(8) 0.0282(7) 0.0057(6) 0.0074(6) 0.0015(6)
Rb2 0.0310(8) 0.0465(8) 0.0268(7) -0.0088(6) 0.0018(6) 0.0086(7)
Cr1 0.0266(12) 0.0125(9) 0.0125(10) 0.0002(8) 0.0082(9) -0.0003(8)
Cr2 0.0353(13) 0.0129(9) 0.0128(10) -0.0001(8) 0.0081(9) -0.0013(9)

loop_
_atom_type_symbol
_atom_type_description
_atom_type_scat_dispersion_real
_atom_type_scat_dispersion_imag
_atom_type_scat_source
O O 0.0106 0.0060 'International Tables Vol C Tables 4.2.6.8 and 6.1.1.4'
Rb Rb -0.9393 2.9676 'International Tables Vol C Tables 4.2.6.8 and 6.1.1.4'
Cr Cr 0.3209 0.6236 'International Tables Vol C Tables 4.2.6.8 and 6.1.1.4'
U U -9.6767 9.6646 'International Tables Vol C Tables 4.2.6.8 and 6.1.1.4'

loop_
_geom_angle_atom_site_label_1
_geom_angle_atom_site_label_2
_geom_angle_atom_site_label_3
_geom_angle
_geom_angle_site_symmetry_1
_geom_angle_site_symmetry_3
O1 U1 O8 179.1(4) . .
O1 U1 O4 91.6(3) . .
O8 U1 O4 87.6(3) . .
O1 U1 O12 90.1(3) . 4_556
O8 U1 O12 89.3(3) . 4_556
O4 U1 O12 75.9(3) . 4_556
O1 U1 O9 89.7(3) . .
O8 U1 O9 90.4(3) . .
O4 U1 O9 68.2(3) . .
O12 U1 O9 144.1(3) 4_556 .
O1 U1 O10 90.4(3) . 1_565
O8 U1 O10 90.4(3) . 1_565
O4 U1 O10 139.3(3) . 1_565
O12 U1 O10 144.7(3) 4_556 1_565
O9 U1 O10 71.2(3) . 1_565
O1 U1 O7 93.1(3) . .
O8 U1 O7 87.3(3) . .
O4 U1 O7 148.5(3) . .
O12 U1 O7 72.9(3) 4_556 .
O9 U1 O7 142.9(3) . .
O10 U1 O7 71.8(3) 1_565 .
O1 U1 U2 96.5(2) . .
O8 U1 U2 83.1(3) . .
O4 U1 U2 34.64(18) . .
O12 U1 U2 110.1(2) 4_556 .
O9 U1 U2 34.41(18) . .
O10 U1 U2 104.83(19) 1_565 .
O7 U1 U2 169.88(19) . .
O1 U1 Rb2 41.5(2) . .
O8 U1 Rb2 138.7(3) . .
O4 U1 Rb2 79.25(19) . .
O12 U1 Rb2 124.1(2) 4_556 .
O9 U1 Rb2 48.30(19) . .
O10 U1 Rb2 75.8(2) 1_565 .
O7 U1 Rb2 122.92(19) . .
U2 U1 Rb2 63.97(2) . .
O1 U1 Rb1 133.9(3) . .
O8 U1 Rb1 45.2(3) . .
O4 U1 Rb1 46.19(19) . .
O12 U1 Rb1 65.5(2) 4_556 .
O9 U1 Rb1 89.57(19) . .
O10 U1 Rb1 132.3(2) 1_565 .
O7 U1 Rb1 113.85(19) . .
U2 U1 Rb1 60.94(2) . .
Rb2 U1 Rb1 122.78(3) . .
O1 U1 Rb1 157.8(2) . 3_757
O8 U1 Rb1 22.9(3) . 3_757
O4 U1 Rb1 96.33(19) . 3_757
O12 U1 Rb1 111.9(2) 4_556 3_757
O9 U1 Rb1 74.26(19) . 3_757
O10 U1 Rb1 70.1(2) 1_565 3_757
O7 U1 Rb1 90.87(19) . 3_757
U2 U1 Rb1 79.024(19) . 3_757
Rb2 U1 Rb1 120.03(3) . 3_757
Rb1 U1 Rb1 62.62(3) . 3_757
O3 U2 O2 179.5(4) . .
O3 U2 O9 89.4(3) . .
O2 U2 O9 90.1(3) . .
O3 U2 O4 88.3(3) . .
O2 U2 O4 91.3(3) . .
O9 U2 O4 67.9(3) . .
O3 U2 O6 89.7(3) . 4_565
O2 U2 O6 90.4(3) . 4_565
O9 U2 O6 74.4(3) . 4_565
O4 U2 O6 142.2(3) . 4_565
O3 U2 O11 91.4(3) . 1_545
O2 U2 O11 88.8(3) . 1_545
O9 U2 O11 141.2(3) . 1_545
O4 U2 O11 73.4(3) . 1_545
O6 U2 O11 144.4(3) 4_565 1_545
O3 U2 O5 90.1(3) . .
O2 U2 O5 90.4(3) . .
O9 U2 O5 145.9(3) . .
O4 U2 O5 146.2(2) . .
O6 U2 O5 71.5(3) 4_565 .
O11 U2 O5 72.9(3) 1_545 .
O3 U2 U1 83.0(3) . .
O2 U2 U1 96.5(2) . .
O9 U2 U1 34.61(18) . .
O4 U2 U1 34.08(18) . .
O6 U2 U1 108.31(18) 4_565 .
O11 U2 U1 107.2(2) 1_545 .
O5 U2 U1 173.09(18) . .
O3 U2 Rb1 45.8(3) . .
O2 U2 Rb1 133.9(2) . .
O9 U2 Rb1 91.59(19) . .
O4 U2 Rb1 47.86(18) . .
O6 U2 Rb1 134.12(19) 4_565 .
O11 U2 Rb1 62.7(2) 1_545 .
O5 U2 Rb1 112.02(18) . .
U1 U2 Rb1 62.91(2) . .
O3 U2 Rb2 135.3(3) . .
O2 U2 Rb2 44.3(2) . .
O9 U2 Rb2 45.90(19) . .
O4 U2 Rb2 76.43(18) . .
O6 U2 Rb2 78.74(18) 4_565 .
O11 U2 Rb2 122.5(2) 1_545 .
O5 U2 Rb2 125.09(18) . .
U1 U2 Rb2 60.97(2) . .
Rb1 U2 Rb2 121.79(3) . .
O3 U2 Rb2 143.6(3) . 2_646
O2 U2 Rb2 36.6(2) . 2_646
O9 U2 Rb2 117.71(19) . 2_646
O4 U2 Rb2 81.07(18) . 2_646
O6 U2 Rb2 119.47(19) 4_565 2_646
O11 U2 Rb2 52.2(2) 1_545 2_646
O5 U2 Rb2 80.38(18) . 2_646
U1 U2 Rb2 105.25(2) . 2_646
Rb1 U2 Rb2 105.84(3) . 2_646
Rb2 U2 Rb2 75.698(17) . 2_646
O3 U2 Rb1 67.6(3) . 4
O2 U2 Rb1 112.8(2) . 4
O9 U2 Rb1 107.34(19) . 4
O4 U2 Rb1 155.75(19) . 4
O6 U2 Rb1 40.33(18) 4_565 4
O11 U2 Rb1 108.7(2) 1_545 4
O5 U2 Rb1 42.29(18) . 4
U1 U2 Rb1 133.46(2) . 4
Rb1 U2 Rb1 110.53(3) . 4
Rb2 U2 Rb1 118.31(3) . 4
Rb2 U2 Rb1 119.98(3) 2_646 4
O16 Rb1 O8 82.1(3) . 3_757
O16 Rb1 O6 97.7(3) . 1_545
O8 Rb1 O6 138.4(2) 3_757 1_545
O16 Rb1 O17 77.3(3) . 3_747
O8 Rb1 O17 69.5(3) 3_757 3_747
O6 Rb1 O17 69.9(3) 1_545 3_747
O16 Rb1 O5 81.4(3) . 4_556
O8 Rb1 O5 159.8(2) 3_757 4_556
O6 Rb1 O5 55.9(2) 1_545 4_556
O17 Rb1 O5 117.6(3) 3_747 4_556
O16 Rb1 O4 150.9(3) . .
O8 Rb1 O4 121.7(2) 3_757 .
O6 Rb1 O4 76.0(2) 1_545 .
O17 Rb1 O4 124.5(3) 3_747 .
O5 Rb1 O4 71.5(2) 4_556 .
O16 Rb1 O3 151.5(3) . .
O8 Rb1 O3 70.0(2) 3_757 .
O6 Rb1 O3 99.4(2) 1_545 .
O17 Rb1 O3 87.4(3) 3_747 .
O5 Rb1 O3 127.1(2) 4_556 .
O4 Rb1 O3 56.5(2) . .
O16 Rb1 O8 117.6(3) . .
O8 Rb1 O8 84.8(2) 3_757 .
O6 Rb1 O8 129.2(2) 1_545 .
O17 Rb1 O8 148.7(3) 3_747 .
O5 Rb1 O8 92.7(2) 4_556 .
O4 Rb1 O8 55.2(2) . .
O3 Rb1 O8 66.6(2) . .
O16 Rb1 Cr1 117.5(2) . 1_545
O8 Rb1 Cr1 124.51(16) 3_757 1_545
O6 Rb1 Cr1 23.37(15) 1_545 1_545
O17 Rb1 Cr1 66.2(2) 3_747 1_545
O5 Rb1 Cr1 73.86(15) 4_556 1_545
O4 Rb1 Cr1 65.21(14) . 1_545
O3 Rb1 Cr1 76.25(16) . 1_545
O8 Rb1 Cr1 119.99(16) . 1_545
O16 Rb1 Cr2 88.9(2) . 4_556
O8 Rb1 Cr2 147.54(16) 3_757 4_556
O6 Rb1 Cr2 73.62(15) 1_545 4_556
O17 Rb1 Cr2 138.6(2) 3_747 4_556
O5 Rb1 Cr2 20.98(14) 4_556 4_556
O4 Rb1 Cr2 61.95(14) . 4_556
O3 Rb1 Cr2 117.74(16) . 4_556
O8 Rb1 Cr2 71.91(15) . 4_556
Cr1 Rb1 Cr2 87.26(5) 1_545 4_556
O16 Rb1 U2 173.6(2) . .
O8 Rb1 U2 94.24(16) 3_757 .
O6 Rb1 U2 81.59(15) 1_545 .
O17 Rb1 U2 96.5(2) 3_747 .
O5 Rb1 U2 103.21(15) 4_556 .
O4 Rb1 U2 35.12(14) . .
O3 Rb1 U2 24.24(16) . .
O8 Rb1 U2 67.01(15) . .
Cr1 Rb1 U2 60.46(3) 1_545 .
Cr2 Rb1 U2 96.92(4) 4_556 .
O16 Rb1 U1 129.9(2) . .
O8 Rb1 U1 106.06(16) 3_757 .
O6 Rb1 U1 105.55(15) 1_545 .
O17 Rb1 U1 152.5(2) 3_747 .
O5 Rb1 U1 76.34(15) 4_556 .
O4 Rb1 U1 33.49(14) . .
O3 Rb1 U1 66.19(15) . .
O8 Rb1 U1 23.67(15) . .
Cr1 Rb1 U1 98.52(4) 1_545 .
Cr2 Rb1 U1 57.56(3) 4_556 .
U2 Rb1 U1 56.152(19) . .
O13 Rb2 O13 60.1(3) 2_646 4_565
O13 Rb2 O14 89.5(3) 2_646 2_656
O13 Rb2 O14 120.3(2) 4_565 2_656
O13 Rb2 O1 169.4(2) 2_646 .
O13 Rb2 O1 129.7(2) 4_565 .
O14 Rb2 O1 81.5(2) 2_656 .
O13 Rb2 O2 101.4(2) 2_646 2_656
O13 Rb2 O2 156.5(2) 4_565 2_656
O14 Rb2 O2 70.3(2) 2_656 2_656
O1 Rb2 O2 70.3(2) . 2_656
O13 Rb2 O9 132.3(2) 2_646 .
O13 Rb2 O9 72.8(2) 4_565 .
O14 Rb2 O9 109.5(2) 2_656 .
O1 Rb2 O9 56.9(2) . .
O2 Rb2 O9 125.9(2) 2_656 .
O13 Rb2 O15 64.2(3) 2_646 2_656
O13 Rb2 O15 84.4(3) 4_565 2_656
O14 Rb2 O15 129.5(3) 2_656 2_656
O1 Rb2 O15 117.8(2) . 2_656
O2 Rb2 O15 73.8(2) 2_656 2_656
O9 Rb2 O15 120.1(2) . 2_656
O13 Rb2 O2 96.0(2) 2_646 .
O13 Rb2 O2 65.5(2) 4_565 .
O14 Rb2 O2 68.9(2) 2_656 .
O1 Rb2 O2 86.0(2) . .
O2 Rb2 O2 135.18(12) 2_656 .
O9 Rb2 O2 55.5(2) . .
O15 Rb2 O2 149.7(2) 2_656 .
O13 Rb2 O14 121.2(2) 2_646 1_565
O13 Rb2 O14 109.4(2) 4_565 1_565
O14 Rb2 O14 130.08(17) 2_656 1_565
O1 Rb2 O14 62.3(2) . 1_565
O2 Rb2 O14 65.9(2) 2_656 1_565
O9 Rb2 O14 79.5(2) . 1_565
O15 Rb2 O14 57.1(3) 2_656 1_565
O2 Rb2 O14 134.6(2) . 1_565
O13 Rb2 O11 48.8(2) 2_646 2_646
O13 Rb2 O11 108.9(2) 4_565 2_646
O14 Rb2 O11 64.1(2) 2_656 2_646
O1 Rb2 O11 121.3(2) . 2_646
O2 Rb2 O11 54.3(2) 2_656 2_646
O9 Rb2 O11 173.6(2) . 2_646
O15 Rb2 O11 66.3(2) 2_656 2_646
O2 Rb2 O11 119.1(2) . 2_646
O14 Rb2 O11 105.4(2) 1_565 2_646
O13 Rb2 Cr1 23.24(17) 2_646 2_646
O13 Rb2 Cr1 83.29(18) 4_565 2_646
O14 Rb2 Cr1 75.05(19) 2_656 2_646
O1 Rb2 Cr1 146.53(16) . 2_646
O2 Rb2 Cr1 79.42(15) 2_656 2_646
O9 Rb2 Cr1 154.59(15) . 2_646
O15 Rb2 Cr1 64.3(2) 2_656 2_646
O2 Rb2 Cr1 106.86(14) . 2_646
O14 Rb2 Cr1 117.53(17) 1_565 2_646
O11 Rb2 Cr1 25.68(14) 2_646 2_646
O13 Rb2 Cr2 125.63(18) 2_646 1_565
O13 Rb2 Cr2 92.57(18) 4_565 1_565
O14 Rb2 Cr2 142.05(18) 2_656 1_565
O1 Rb2 Cr2 61.91(15) . 1_565
O2 Rb2 Cr2 87.14(15) 2_656 1_565
O9 Rb2 Cr2 59.63(14) . 1_565
O15 Rb2 Cr2 67.3(2) 2_656 1_565
O2 Rb2 Cr2 115.00(15) . 1_565
O14 Rb2 Cr2 22.18(16) 1_565 1_565
O11 Rb2 Cr2 125.90(15) 2_646 1_565
Cr1 Rb2 Cr2 131.63(5) 2_646 1_565
O13 Cr1 O11 108.2(4) . .
O13 Cr1 O7 108.6(4) . .
O11 Cr1 O7 110.0(4) . .
O13 Cr1 O6 109.5(4) . .
O11 Cr1 O6 110.9(4) . .
O7 Cr1 O6 109.7(4) . .
O13 Cr1 Rb2 45.5(3) . 2_656
O11 Cr1 Rb2 63.0(3) . 2_656
O7 Cr1 Rb2 118.7(3) . 2_656
O6 Cr1 Rb2 130.4(3) . 2_656
O13 Cr1 Rb1 139.0(3) . 1_565
O11 Cr1 Rb1 69.4(3) . 1_565
O7 Cr1 Rb1 110.4(3) . 1_565
O6 Cr1 Rb1 44.5(3) . 1_565
Rb2 Cr1 Rb1 119.90(5) 2_656 1_565
O13 Cr1 Rb2 33.6(3) . 4_566
O11 Cr1 Rb2 141.7(3) . 4_566
O7 Cr1 Rb2 92.1(3) . 4_566
O6 Cr1 Rb2 89.1(3) . 4_566
Rb2 Cr1 Rb2 79.07(5) 2_656 4_566
Rb1 Cr1 Rb2 132.50(5) 1_565 4_566
O14 Cr2 O5 110.8(4) . .
O14 Cr2 O12 109.3(5) . .
O5 Cr2 O12 109.0(4) . .
O14 Cr2 O10 109.8(4) . .
O5 Cr2 O10 109.4(4) . .
O12 Cr2 O10 108.5(4) . .
O14 Cr2 Rb1 137.7(3) . 4
O5 Cr2 Rb1 41.1(3) . 4
O12 Cr2 Rb1 70.1(3) . 4
O10 Cr2 Rb1 110.2(3) . 4
O14 Cr2 Rb2 53.4(3) . 1_545
O5 Cr2 Rb2 163.5(3) . 1_545
O12 Cr2 Rb2 76.1(3) . 1_545
O10 Cr2 Rb2 82.8(3) . 1_545
Rb1 Cr2 Rb2 146.05(5) 4 1_545
U1 O1 Rb2 116.0(3) . .
U2 O2 Rb2 123.0(3) . 2_646
U2 O2 Rb2 113.0(3) . .
Rb2 O2 Rb2 113.3(2) 2_646 .
U2 O3 Rb1 109.9(3) . .
U1 O4 U2 111.3(3) . .
U1 O4 Rb1 100.3(3) . .
U2 O4 Rb1 97.0(2) . .
Cr2 O5 U2 136.7(4) . .
Cr2 O5 Rb1 117.9(4) . 4
U2 O5 Rb1 105.3(3) . 4
Cr1 O6 U2 138.2(4) . 4_566
Cr1 O6 Rb1 112.1(3) . 1_565
U2 O6 Rb1 108.1(3) 4_566 1_565
Cr1 O7 U1 138.5(4) . .
U1 O8 Rb1 143.5(4) . 3_757
U1 O8 Rb1 111.1(3) . .
Rb1 O8 Rb1 95.2(2) 3_757 .
U2 O9 U1 111.0(3) . .
U2 O9 Rb2 101.3(3) . .
U1 O9 Rb2 97.2(2) . .
Cr2 O10 U1 141.6(5) . 1_545
Cr1 O11 U2 165.1(5) . 1_565
Cr1 O11 Rb2 91.3(3) . 2_656
U2 O11 Rb2 93.9(3) 1_565 2_656
Cr2 O12 U1 160.8(5) . 4
Cr1 O13 Rb2 111.2(4) . 2_656
Cr1 O13 Rb2 128.8(4) . 4_566
Rb2 O13 Rb2 119.9(3) 2_656 4_566
Cr2 O14 Rb2 136.0(5) . 2_646
Cr2 O14 Rb2 104.5(4) . 1_545
Rb2 O14 Rb2 110.3(3) 2_646 1_545

loop_
_geom_bond_atom_site_label_1
_geom_bond_atom_site_label_2
_geom_bond_distance
_geom_bond_site_symmetry_2
U1 O1 1.753(8) .
U1 O8 1.780(8) .
U1 O4 2.320(7) .
U1 O12 2.333(9) 4_556
U1 O9 2.347(7) .
U1 O10 2.358(8) 1_565
U1 O7 2.373(8) .
U2 O3 1.773(8) .
U2 O2 1.775(8) .
U2 O9 2.335(7) .
U2 O4 2.354(7) .
U2 O6 2.377(7) 4_565
U2 O11 2.390(8) 1_545
U2 O5 2.398(7) .
Rb1 O16 2.913(11) .
Rb1 O8 2.935(8) 3_757
Rb1 O6 2.939(8) 1_545
Rb1 O17 2.992(12) 3_747
Rb1 O5 3.012(8) 4_556
Rb1 O4 3.034(8) .
Rb1 O3 3.099(8) .
Rb1 O8 3.147(8) .
Rb2 O13 2.906(9) 2_646
Rb2 O13 2.930(9) 4_565
Rb2 O14 2.969(9) 2_656
Rb2 O1 3.032(8) .
Rb2 O2 3.036(8) 2_656
Rb2 O9 3.097(8) .
Rb2 O15 3.098(10) 2_656
Rb2 O2 3.207(8) .
Cr1 O13 1.607(9) .
Cr1 O11 1.645(8) .
Cr1 O7 1.648(8) .
Cr1 O6 1.663(8) .
Cr2 O14 1.590(10) .
Cr2 O5 1.639(8) .
Cr2 O12 1.662(9) .
Cr2 O10 1.676(8) .
O2 Rb2 3.036(8) 2_646
O5 Rb1 3.012(8) 4
O6 U2 2.377(7) 4_566
O6 Rb1 2.939(8) 1_565
O8 Rb1 2.935(8) 3_757
O10 U1 2.358(8) 1_545
O11 U2 2.390(8) 1_565
O12 U1 2.332(9) 4
O13 Rb2 2.906(9) 2_656
O13 Rb2 2.930(9) 4_566
O14 Rb2 2.968(9) 2_646
O14 Rb2 3.379(9) 1_545
O15 Rb2 3.098(10) 2_646
O17 Rb1 2.992(12) 3_747
